data_1502678
loop_
_publ_author_name
'Cao, Deng-Ke'
'Sreevidya, Thekku Veedu'
'Botoshansky, Mark'
'Golden, Gilad'
'Benedict, Jason Brown'
'Kaftory, Menahem'

_publ_section_title
;
 Kinetics of solid state photodimerization of 1,4-dimethyl-2-pyridinone in
 its molecular compound.
;
_journal_issue 27
_journal_name_full 'The journal of physical chemistry. A'
_journal_page_first 7377
_journal_page_last 7381
_journal_paper_doi 10.1021/jp101703q
_journal_volume 114
_journal_year 2010
_chemical_formula_moiety 'C30 H22 O2 : 2(C7 H9 N O)'
_chemical_formula_sum 'C44 H40 N2 O4'
_chemical_formula_weight 660.78
_chemical_name_systematic
; 
 1,1,6,6-tetraphenyl-2,4-hexadiyne-1,6-diol : 2(1,4-dimethyl-2-pyridinone)  
;
_space_group_IT_number 2
_symmetry_cell_setting triclinic
_symmetry_space_group_name_Hall '-P 1'
_symmetry_space_group_name_H-M 'P -1'
_atom_sites_solution_hydrogens geom
_atom_sites_solution_primary direct
_atom_sites_solution_secondary difmap
_audit_creation_method SHELXL-97
_cell_angle_alpha 67.813(2)
_cell_angle_beta 83.709(2)
_cell_angle_gamma 67.757(2)
_cell_formula_units_Z 1
_cell_length_a 8.4011(5)
_cell_length_b 10.7176(6)
_cell_length_c 11.4368(7)
_cell_measurement_reflns_used 1847
_cell_measurement_temperature 230(2)
_cell_measurement_theta_max 26.29
_cell_measurement_theta_min 2.34
_cell_volume 881.89(9)
_computing_cell_refinement 'Bruker SAINT'
_computing_data_collection 'Bruker APEX2'
_computing_data_reduction 'Bruker SAINT'
_computing_structure_refinement 'SHELXL-97 (Sheldrick, 1997)'
_computing_structure_solution 'SHELXS-97 (Sheldrick, 1990)'
_diffrn_ambient_temperature 230(2)
_diffrn_measured_fraction_theta_full 0.942
_diffrn_measured_fraction_theta_max 0.942
_diffrn_measurement_device_type 'Bruker APEX-II CCD'
_diffrn_measurement_method '\f and \w scans'
_diffrn_radiation_monochromator graphite
_diffrn_radiation_source 'sealed tube'
_diffrn_radiation_type MoK\a
_diffrn_radiation_wavelength 0.71073
_diffrn_reflns_av_R_equivalents 0.0201
_diffrn_reflns_av_sigmaI/netI 0.0366
_diffrn_reflns_limit_h_max 6
_diffrn_reflns_limit_h_min -11
_diffrn_reflns_limit_k_max 12
_diffrn_reflns_limit_k_min -14
_diffrn_reflns_limit_l_max 14
_diffrn_reflns_limit_l_min -15
_diffrn_reflns_number 6972
_diffrn_reflns_theta_full 28.24
_diffrn_reflns_theta_max 28.24
_diffrn_reflns_theta_min 1.92
_diffrn_standards_number 0
_exptl_absorpt_coefficient_mu 0.079
_exptl_absorpt_correction_type none
_exptl_crystal_colour colorless
_exptl_crystal_density_diffrn 1.244
_exptl_crystal_density_method 'not measured'
_exptl_crystal_description prism
_exptl_crystal_F_000 350
_exptl_crystal_size_max 0.3
_exptl_crystal_size_mid 0.2
_exptl_crystal_size_min 0.2
_refine_diff_density_max 0.268
_refine_diff_density_min -0.154
_refine_diff_density_rms 0.037
_refine_ls_extinction_coef 0.012(3)
_refine_ls_extinction_expression Fc^*^=kFc[1+0.001xFc^2^\l^3^/sin(2\q)]^-1/4^
_refine_ls_extinction_method SHELXL
_refine_ls_goodness_of_fit_ref 1.011
_refine_ls_hydrogen_treatment mixed
_refine_ls_matrix_type full
_refine_ls_number_parameters 232
_refine_ls_number_reflns 4121
_refine_ls_number_restraints 0
_refine_ls_restrained_S_all 1.011
_refine_ls_R_factor_all 0.0711
_refine_ls_R_factor_gt 0.0445
_refine_ls_shift/su_max 0.001
_refine_ls_shift/su_mean 0.000
_refine_ls_structure_factor_coef Fsqd
_refine_ls_weighting_details 'calc w=1/[\s^2^(Fo^2^)+(0.0501P)^2^+0.1608P] where P=(Fo^2^+2Fc^2^)/3'
_refine_ls_weighting_scheme calc
_refine_ls_wR_factor_gt 0.1048
_refine_ls_wR_factor_ref 0.1193
_reflns_number_gt 2878
_reflns_number_total 4121
_reflns_threshold_expression >2sigma(I)
_cod_data_source_file jp101703q_si_002.cif
_cod_data_source_block c:\Cao18(230K)
_cod_original_sg_symbol_H-M P-1
_cod_database_code 1502678

loop_
_symmetry_equiv_pos_as_xyz
'x, y, z'
'-x, -y, -z'

loop_
_atom_site_label
_atom_site_type_symbol
_atom_site_fract_x
_atom_site_fract_y
_atom_site_fract_z
_atom_site_U_iso_or_equiv
_atom_site_adp_type
_atom_site_occupancy
_atom_site_symmetry_multiplicity
_atom_site_calc_flag
_atom_site_refinement_flags
O1 O 0.63864(14) 0.73943(11) -0.33525(9) 0.0380(3) Uani 1 1 d .
C1 C 0.52704(17) 0.55229(14) -0.04369(13) 0.0311(3) Uani 1 1 d .
C2 C 0.57482(17) 0.64266(14) -0.11960(13) 0.0308(3) Uani 1 1 d .
C3 C 0.62180(17) 0.75906(14) -0.21778(12) 0.0284(3) Uani 1 1 d .
C4 C 0.78813(17) 0.76563(14) -0.18056(13) 0.0311(3) Uani 1 1 d .
C5 C 0.86649(19) 0.68867(16) -0.06179(15) 0.0383(3) Uani 1 1 d .
H5 H 0.8225 0.6247 -0.0011 0.046 Uiso 1 1 calc R
C6 C 1.0116(2) 0.7062(2) -0.03203(19) 0.0524(5) Uani 1 1 d .
H6 H 1.0644 0.6538 0.0482 0.063 Uiso 1 1 calc R
C7 C 1.0760(2) 0.8013(2) -0.1219(2) 0.0630(6) Uani 1 1 d .
H7 H 1.1713 0.8147 -0.1019 0.076 Uiso 1 1 calc R
C8 C 0.9999(2) 0.8766(2) -0.2412(2) 0.0660(6) Uani 1 1 d .
H8 H 1.0450 0.9397 -0.3020 0.079 Uiso 1 1 calc R
C9 C 0.8567(2) 0.85916(18) -0.27123(17) 0.0494(4) Uani 1 1 d .
H9 H 0.8061 0.9100 -0.3522 0.059 Uiso 1 1 calc R
C10 C 0.47386(17) 0.90360(14) -0.23275(12) 0.0293(3) Uani 1 1 d .
C11 C 0.38233(19) 0.99208(16) -0.34626(14) 0.0369(3) Uani 1 1 d .
H11 H 0.4104 0.9649 -0.4163 0.044 Uiso 1 1 calc R
C12 C 0.2483(2) 1.12179(17) -0.35594(16) 0.0468(4) Uani 1 1 d .
H12 H 0.1880 1.1817 -0.4327 0.056 Uiso 1 1 calc R
C13 C 0.2050(2) 1.16133(17) -0.25228(18) 0.0487(4) Uani 1 1 d .
H13 H 0.1143 1.2473 -0.2587 0.058 Uiso 1 1 calc R
C14 C 0.2957(2) 1.07384(18) -0.13858(17) 0.0474(4) Uani 1 1 d .
H14 H 0.2661 1.1007 -0.0684 0.057 Uiso 1 1 calc R
C15 C 0.43082(19) 0.94601(16) -0.12945(14) 0.0382(3) Uani 1 1 d .
H15 H 0.4933 0.8881 -0.0533 0.046 Uiso 1 1 calc R
O2 O 0.18659(16) 0.54695(12) 0.29518(11) 0.0546(3) Uani 1 1 d .
N1 N 0.29040(19) 0.69987(15) 0.32623(14) 0.0493(4) Uani 1 1 d .
C16 C 0.2277(2) 0.58901(16) 0.37157(15) 0.0413(4) Uani 1 1 d .
C17 C 0.2123(2) 0.53336(17) 0.50439(16) 0.0474(4) Uani 1 1 d .
H17 H 0.1673 0.4606 0.5383 0.057 Uiso 1 1 calc R
C18 C 0.2597(2) 0.58058(18) 0.58453(16) 0.0497(4) Uani 1 1 d .
C19 C 0.3293(3) 0.6904(2) 0.5317(2) 0.0605(5) Uani 1 1 d .
H19 H 0.3660 0.7239 0.5838 0.073 Uiso 1 1 calc R
C20 C 0.3419(3) 0.7462(2) 0.4055(2) 0.0625(5) Uani 1 1 d .
H20 H 0.3874 0.8188 0.3717 0.075 Uiso 1 1 calc R
C21 C 0.2985(3) 0.7682(3) 0.18898(19) 0.0760(6) Uani 1 1 d .
H21A H 0.1839 0.8225 0.1523 0.114 Uiso 1 1 calc R
H21B H 0.3564 0.6948 0.1540 0.114 Uiso 1 1 calc R
H21C H 0.3605 0.8320 0.1709 0.114 Uiso 1 1 calc R
C22 C 0.2398(3) 0.5193(2) 0.72458(18) 0.0803(7) Uani 1 1 d .
H22A H 0.2557 0.4190 0.7500 0.121 Uiso 1 1 calc R
H22B H 0.1267 0.5716 0.7453 0.121 Uiso 1 1 calc R
H22C H 0.3244 0.5280 0.7679 0.121 Uiso 1 1 calc R
H1 H 0.706(3) 0.647(3) -0.319(2) 0.096 Uiso 1 1 d .

loop_
_atom_site_aniso_label
_atom_site_aniso_U_11
_atom_site_aniso_U_22
_atom_site_aniso_U_33
_atom_site_aniso_U_23
_atom_site_aniso_U_13
_atom_site_aniso_U_12
O1 0.0481(6) 0.0376(6) 0.0335(5) -0.0175(5) 0.0046(4) -0.0175(5)
C1 0.0289(7) 0.0288(7) 0.0372(7) -0.0123(6) 0.0031(5) -0.0125(6)
C2 0.0294(7) 0.0289(7) 0.0369(7) -0.0136(6) 0.0030(6) -0.0125(6)
C3 0.0317(7) 0.0274(6) 0.0301(7) -0.0109(5) 0.0041(5) -0.0153(6)
C4 0.0275(7) 0.0282(7) 0.0422(8) -0.0167(6) 0.0059(6) -0.0123(5)
C5 0.0340(8) 0.0408(8) 0.0461(9) -0.0232(7) 0.0035(6) -0.0132(7)
C6 0.0348(9) 0.0593(11) 0.0730(12) -0.0423(10) -0.0071(8) -0.0072(8)
C7 0.0313(9) 0.0661(12) 0.1149(18) -0.0541(13) 0.0069(10) -0.0228(9)
C8 0.0449(10) 0.0570(11) 0.1037(17) -0.0246(11) 0.0127(11) -0.0341(9)
C9 0.0415(9) 0.0432(9) 0.0625(11) -0.0108(8) 0.0070(8) -0.0245(7)
C10 0.0292(7) 0.0280(7) 0.0345(7) -0.0108(6) 0.0046(5) -0.0161(6)
C11 0.0379(8) 0.0363(8) 0.0355(8) -0.0083(6) 0.0025(6) -0.0178(6)
C12 0.0423(9) 0.0359(8) 0.0498(10) -0.0027(7) -0.0056(7) -0.0122(7)
C13 0.0357(8) 0.0322(8) 0.0736(12) -0.0184(8) 0.0030(8) -0.0088(7)
C14 0.0448(9) 0.0432(9) 0.0610(11) -0.0301(8) 0.0082(8) -0.0139(8)
C15 0.0383(8) 0.0369(8) 0.0408(8) -0.0169(7) 0.0006(6) -0.0122(6)
O2 0.0672(8) 0.0441(7) 0.0565(7) -0.0287(6) -0.0093(6) -0.0112(6)
N1 0.0511(8) 0.0483(8) 0.0550(9) -0.0254(7) 0.0090(7) -0.0203(7)
C16 0.0400(8) 0.0333(8) 0.0508(9) -0.0218(7) -0.0042(7) -0.0055(6)
C17 0.0582(11) 0.0360(8) 0.0495(9) -0.0167(7) -0.0044(8) -0.0161(8)
C18 0.0536(10) 0.0404(9) 0.0521(10) -0.0230(8) -0.0101(8) -0.0047(8)
C19 0.0614(12) 0.0599(12) 0.0773(14) -0.0411(11) -0.0110(10) -0.0205(10)
C20 0.0619(12) 0.0637(12) 0.0817(15) -0.0368(11) 0.0077(10) -0.0349(10)
C21 0.0932(17) 0.0768(15) 0.0618(13) -0.0260(11) 0.0258(12) -0.0406(13)
C22 0.120(2) 0.0639(13) 0.0516(12) -0.0259(10) -0.0130(12) -0.0191(13)

loop_
_atom_type_symbol
_atom_type_description
_atom_type_scat_dispersion_real
_atom_type_scat_dispersion_imag
_atom_type_scat_source
C C 0.0033 0.0016 'International Tables Vol C Tables 4.2.6.8 and 6.1.1.4'
O O 0.0106 0.0060 'International Tables Vol C Tables 4.2.6.8 and 6.1.1.4'
N N 0.0061 0.0033 'International Tables Vol C Tables 4.2.6.8 and 6.1.1.4'
H H 0.0000 0.0000 'International Tables Vol C Tables 4.2.6.8 and 6.1.1.4'

loop_
_geom_angle_atom_site_label_1
_geom_angle_atom_site_label_2
_geom_angle_atom_site_label_3
_geom_angle
_geom_angle_site_symmetry_3
C3 O1 H1 106.1(15) .
C2 C1 C1 179.7(2) 2_665
C1 C2 C3 176.01(14) .
O1 C3 C2 109.97(10) .
O1 C3 C10 108.19(11) .
C2 C3 C10 107.57(11) .
O1 C3 C4 110.50(11) .
C2 C3 C4 111.90(11) .
C10 C3 C4 108.60(10) .
C5 C4 C9 119.33(13) .
C5 C4 C3 123.30(12) .
C9 C4 C3 117.31(13) .
C4 C5 C6 120.38(15) .
C4 C5 H5 119.8 .
C6 C5 H5 119.8 .
C7 C6 C5 119.70(17) .
C7 C6 H6 120.2 .
C5 C6 H6 120.1 .
C8 C7 C6 120.13(16) .
C8 C7 H7 119.9 .
C6 C7 H7 119.9 .
C7 C8 C9 120.35(17) .
C7 C8 H8 119.8 .
C9 C8 H8 119.8 .
C8 C9 C4 120.10(17) .
C8 C9 H9 120.0 .
C4 C9 H9 120.0 .
C11 C10 C15 119.19(13) .
C11 C10 C3 121.81(13) .
C15 C10 C3 119.01(12) .
C10 C11 C12 120.15(15) .
C10 C11 H11 119.9 .
C12 C11 H11 119.9 .
C13 C12 C11 120.07(15) .
C13 C12 H12 120.0 .
C11 C12 H12 120.0 .
C12 C13 C14 120.22(15) .
C12 C13 H13 119.9 .
C14 C13 H13 119.9 .
C13 C14 C15 119.73(16) .
C13 C14 H14 120.1 .
C15 C14 H14 120.1 .
C14 C15 C10 120.62(14) .
C14 C15 H15 119.7 .
C10 C15 H15 119.7 .
C20 N1 C16 121.46(16) .
C20 N1 C21 120.43(17) .
C16 N1 C21 118.10(15) .
O2 C16 N1 119.23(15) .
O2 C16 C17 125.11(16) .
N1 C16 C17 115.65(14) .
C18 C17 C16 123.52(16) .
C18 C17 H17 118.2 .
C16 C17 H17 118.2 .
C17 C18 C19 117.63(17) .
C17 C18 C22 121.68(18) .
C19 C18 C22 120.69(17) .
C20 C19 C18 119.59(16) .
C20 C19 H19 120.2 .
C18 C19 H19 120.2 .
C19 C20 N1 122.06(18) .
C19 C20 H20 119.0 .
N1 C20 H20 119.0 .
N1 C21 H21A 109.5 .
N1 C21 H21B 109.5 .
H21A C21 H21B 109.5 .
N1 C21 H21C 109.5 .
H21A C21 H21C 109.5 .
H21B C21 H21C 109.5 .
C18 C22 H22A 109.5 .
C18 C22 H22B 109.5 .
H22A C22 H22B 109.5 .
C18 C22 H22C 109.5 .
H22A C22 H22C 109.5 .
H22B C22 H22C 109.5 .

loop_
_geom_bond_atom_site_label_1
_geom_bond_atom_site_label_2
_geom_bond_distance
_geom_bond_site_symmetry_2
O1 C3 1.4207(16) .
O1 H1 0.89(3) .
C1 C2 1.1982(18) .
C1 C1 1.379(3) 2_665
C2 C3 1.4801(18) .
C3 C10 1.5371(19) .
C3 C4 1.5382(18) .
C4 C5 1.378(2) .
C4 C9 1.390(2) .
C5 C6 1.396(2) .
C5 H5 0.9300 .
C6 C7 1.376(3) .
C6 H6 0.9300 .
C7 C8 1.375(3) .
C7 H7 0.9300 .
C8 C9 1.382(2) .
C8 H8 0.9300 .
C9 H9 0.9300 .
C10 C11 1.3830(19) .
C10 C15 1.386(2) .
C11 C12 1.392(2) .
C11 H11 0.9300 .
C12 C13 1.373(2) .
C12 H12 0.9300 .
C13 C14 1.381(2) .
C13 H13 0.9300 .
C14 C15 1.385(2) .
C14 H14 0.9300 .
C15 H15 0.9300 .
O2 C16 1.2517(18) .
N1 C20 1.359(2) .
N1 C16 1.381(2) .
N1 C21 1.467(2) .
C16 C17 1.418(2) .
C17 C18 1.356(2) .
C17 H17 0.9300 .
C18 C19 1.413(3) .
C18 C22 1.502(3) .
C19 C20 1.347(3) .
C19 H19 0.9300 .
C20 H20 0.9300 .
C21 H21A 0.9600 .
C21 H21B 0.9600 .
C21 H21C 0.9600 .
C22 H22A 0.9600 .
C22 H22B 0.9600 .
C22 H22C 0.9600 .

loop_
_geom_torsion_atom_site_label_1
_geom_torsion_atom_site_label_2
_geom_torsion_atom_site_label_3
_geom_torsion_atom_site_label_4
_geom_torsion
_geom_torsion_site_symmetry_1
C1 C1 C2 C3 144(100) 2_665
C1 C2 C3 O1 -71(2) .
C1 C2 C3 C10 46(2) .
C1 C2 C3 C4 165(2) .
O1 C3 C4 C5 -132.95(14) .
C2 C3 C4 C5 -10.06(19) .
C10 C3 C4 C5 108.53(14) .
O1 C3 C4 C9 49.77(17) .
C2 C3 C4 C9 172.66(13) .
C10 C3 C4 C9 -68.75(16) .
C9 C4 C5 C6 1.1(2) .
C3 C4 C5 C6 -176.16(13) .
C4 C5 C6 C7 0.2(2) .
C5 C6 C7 C8 -1.3(3) .
C6 C7 C8 C9 1.0(3) .
C7 C8 C9 C4 0.3(3) .
C5 C4 C9 C8 -1.3(2) .
C3 C4 C9 C8 176.04(15) .
O1 C3 C10 C11 -0.67(16) .
C2 C3 C10 C11 -119.43(13) .
C4 C3 C10 C11 119.29(13) .
O1 C3 C10 C15 179.11(11) .
C2 C3 C10 C15 60.36(15) .
C4 C3 C10 C15 -60.93(15) .
C15 C10 C11 C12 -0.2(2) .
C3 C10 C11 C12 179.55(13) .
C10 C11 C12 C13 -0.9(2) .
C11 C12 C13 C14 1.0(2) .
C12 C13 C14 C15 0.1(2) .
C13 C14 C15 C10 -1.3(2) .
C11 C10 C15 C14 1.3(2) .
C3 C10 C15 C14 -178.48(13) .
C20 N1 C16 O2 -177.86(16) .
C21 N1 C16 O2 2.8(2) .
C20 N1 C16 C17 3.3(2) .
C21 N1 C16 C17 -176.07(16) .
O2 C16 C17 C18 179.32(16) .
N1 C16 C17 C18 -1.9(2) .
C16 C17 C18 C19 -0.5(3) .
C16 C17 C18 C22 179.50(17) .
C17 C18 C19 C20 1.6(3) .
C22 C18 C19 C20 -178.37(18) .
C18 C19 C20 N1 -0.3(3) .
C16 N1 C20 C19 -2.3(3) .
C21 N1 C20 C19 177.02(19) .
